data_7003648
loop_
_publ_author_name
'Janzen, Daron E.'
'VanDerveer, Donald G.'
'Mehne, Larry F.'
'da Silva Filho, Dem\'etrio A.'
'Br\'edas, Jean-Luc'
'Grant, Gregory J.'

_publ_section_title
;
 Cyclometallated Pt(ii) and Pd(ii) complexes with a trithiacrown ligand
;
_journal_issue 14
_journal_name_full 'Dalton Transactions'
_journal_page_first 1872
_journal_page_last 1882
_journal_paper_doi 10.1039/b717910c
_journal_year 2008
_chemical_formula_moiety '2(C27 H32 P Pd S3), 2(F6 P), C H3 N O2'
_chemical_formula_sum 'C55 H67 F12 N O2 P4 Pd2 S6'
_chemical_formula_weight 1531.14
_chemical_name_systematic
;
?
;
_space_group_IT_number 15
_symmetry_cell_setting monoclinic
_symmetry_space_group_name_Hall '-C 2yc'
_symmetry_space_group_name_H-M 'C 1 2/c 1'
_atom_sites_solution_hydrogens geom
_atom_sites_solution_primary direct
_atom_sites_solution_secondary difmap
_audit_creation_method SHELXL-97
_cell_angle_alpha 90.00
_cell_angle_beta 108.91(3)
_cell_angle_gamma 90.00
_cell_formula_units_Z 4
_cell_length_a 27.830(6)
_cell_length_b 11.056(2)
_cell_length_c 21.087(4)
_cell_measurement_temperature 168(2)
_cell_volume 6138(2)
_computing_structure_refinement 'SHELXL-97 (Sheldrick, 1997)'
_computing_structure_solution 'SHELXS-97 (Sheldrick, 1990)'
_diffrn_ambient_temperature 168(2)
_diffrn_measured_fraction_theta_full 0.985
_diffrn_measured_fraction_theta_max 0.985
_diffrn_measurement_device_type CCD
_diffrn_measurement_method 'omega scans'
_diffrn_radiation_monochromator graphite
_diffrn_radiation_source 'sealed tube'
_diffrn_radiation_type MoK\a
_diffrn_radiation_wavelength 0.71073
_diffrn_reflns_av_R_equivalents 0.0447
_diffrn_reflns_av_sigmaI/netI 0.0316
_diffrn_reflns_limit_h_max 33
_diffrn_reflns_limit_h_min -30
_diffrn_reflns_limit_k_max 12
_diffrn_reflns_limit_k_min -13
_diffrn_reflns_limit_l_max 19
_diffrn_reflns_limit_l_min -25
_diffrn_reflns_number 18846
_diffrn_reflns_theta_full 25.05
_diffrn_reflns_theta_max 25.05
_diffrn_reflns_theta_min 2.13
_exptl_absorpt_coefficient_mu 0.973
_exptl_absorpt_correction_T_max 0.7065
_exptl_absorpt_correction_T_min 0.6394
_exptl_absorpt_correction_type multi-scan
_exptl_absorpt_process_details 'REQAB, subroutine of CrystalClear, Rigaku/MSC, The Woodlands, TX, 1999.'
_exptl_crystal_colour orange
_exptl_crystal_density_diffrn 1.657
_exptl_crystal_density_method 'not measured'
_exptl_crystal_description block
_exptl_crystal_F_000 3104
_exptl_crystal_size_max 0.48
_exptl_crystal_size_mid 0.36
_exptl_crystal_size_min 0.36
_refine_diff_density_max 1.288
_refine_diff_density_min -0.680
_refine_diff_density_rms 0.116
_refine_ls_extinction_method none
_refine_ls_goodness_of_fit_ref 1.101
_refine_ls_hydrogen_treatment riding
_refine_ls_matrix_type full
_refine_ls_number_parameters 396
_refine_ls_number_reflns 5352
_refine_ls_number_restraints 16
_refine_ls_restrained_S_all 1.100
_refine_ls_R_factor_all 0.0811
_refine_ls_R_factor_gt 0.0723
_refine_ls_shift/su_max 0.001
_refine_ls_shift/su_mean 0.000
_refine_ls_structure_factor_coef Fsqd
_refine_ls_weighting_details 'calc w=1/[\s^2^(Fo^2^)+(0.0900P)^2^+56.6081P] where P=(Fo^2^+2Fc^2^)/3'
_refine_ls_weighting_scheme calc
_refine_ls_wR_factor_gt 0.1839
_refine_ls_wR_factor_ref 0.1903
_reflns_number_gt 4752
_reflns_number_total 5352
_reflns_threshold_expression >2sigma(I)
_cod_data_source_file b717910c.txt
_cod_data_source_block pdpc9s3
_cod_original_sg_symbol_H-M 'C 2/c'
_cod_database_code 7003648

loop_
_symmetry_equiv_pos_as_xyz
'x, y, z'
'-x, y, -z+1/2'
'x+1/2, y+1/2, z'
'-x+1/2, y+1/2, -z+1/2'
'-x, -y, -z'
'x, -y, z-1/2'
'-x+1/2, -y+1/2, -z'
'x+1/2, -y+1/2, z-1/2'

loop_
_atom_site_label
_atom_site_type_symbol
_atom_site_fract_x
_atom_site_fract_y
_atom_site_fract_z
_atom_site_U_iso_or_equiv
_atom_site_adp_type
_atom_site_occupancy
_atom_site_symmetry_multiplicity
_atom_site_calc_flag
_atom_site_refinement_flags
_atom_site_disorder_assembly
_atom_site_disorder_group
Pd1 Pd 0.886166(17) 0.19835(4) 0.54858(2) 0.0370(2) Uani 1 1 d . B .
P1 P 0.89110(6) 0.00069(15) 0.57690(8) 0.0348(4) Uani 1 1 d D . .
S1 S 0.91345(6) 0.19321(16) 0.45216(9) 0.0458(4) Uani 1 1 d . . .
S2 S 0.88847(6) 0.41256(15) 0.54427(8) 0.0443(4) Uani 1 1 d . . .
S3 S 0.78943(7) 0.22655(19) 0.45355(9) 0.0508(5) Uani 1 1 d . . .
C1 C 0.9424(3) 0.3424(8) 0.4601(5) 0.071(2) Uani 1 1 d . B .
H1A H 0.9751 0.3399 0.4971 0.085 Uiso 1 1 calc R . .
H1B H 0.9500 0.3601 0.4183 0.085 Uiso 1 1 calc R . .
C2 C 0.9119(3) 0.4435(8) 0.4728(5) 0.068(2) Uani 1 1 d . B .
H2A H 0.8826 0.4583 0.4320 0.082 Uiso 1 1 calc R . .
H2B H 0.9329 0.5177 0.4823 0.082 Uiso 1 1 calc R . .
C3 C 0.8213(3) 0.4544(7) 0.5081(4) 0.0575(19) Uani 1 1 d . B .
H3A H 0.8053 0.4445 0.5435 0.069 Uiso 1 1 calc R . .
H3B H 0.8197 0.5415 0.4968 0.069 Uiso 1 1 calc R . .
C4 C 0.7892(3) 0.3885(7) 0.4476(4) 0.0524(17) Uani 1 1 d . B .
H4A H 0.8007 0.4109 0.4094 0.063 Uiso 1 1 calc R . .
H4B H 0.7538 0.4170 0.4370 0.063 Uiso 1 1 calc R . .
C5 C 0.8088(3) 0.1736(9) 0.3845(4) 0.065(2) Uani 1 1 d . B .
H5A H 0.8090 0.0841 0.3860 0.078 Uiso 1 1 calc R . .
H5B H 0.7819 0.1976 0.3426 0.078 Uiso 1 1 calc R . .
C6 C 0.8578(3) 0.2125(9) 0.3786(4) 0.061(2) Uani 1 1 d . B .
H6A H 0.8551 0.2992 0.3662 0.074 Uiso 1 1 calc R . .
H6B H 0.8635 0.1672 0.3411 0.074 Uiso 1 1 calc R . .
C7 C 0.8678(3) 0.2119(6) 0.6364(3) 0.0488(17) Uani 1 1 d . . .
H7A H 0.8991 0.2334 0.6734 0.059 Uiso 1 1 calc R B .
H7B H 0.8436 0.2797 0.6313 0.059 Uiso 1 1 calc R . .
C8 C 0.8453(2) 0.1025(6) 0.6569(3) 0.0413(14) Uani 1 1 d . B .
C9 C 0.8184(3) 0.1102(7) 0.7025(3) 0.0486(16) Uani 1 1 d . . .
H9A H 0.8130 0.1865 0.7197 0.058 Uiso 1 1 calc R B .
C10 C 0.8000(3) 0.0067(7) 0.7223(4) 0.0508(17) Uani 1 1 d . B .
H10A H 0.7821 0.0120 0.7536 0.061 Uiso 1 1 calc R . .
C11 C 0.8070(3) -0.1042(7) 0.6976(3) 0.0506(17) Uani 1 1 d . . .
H11A H 0.7932 -0.1743 0.7112 0.061 Uiso 1 1 calc R B .
C12 C 0.8341(3) -0.1152(7) 0.6527(3) 0.0479(16) Uani 1 1 d . B .
H12A H 0.8397 -0.1923 0.6365 0.057 Uiso 1 1 calc R . .
C13 C 0.8528(2) -0.0100(6) 0.6321(3) 0.0367(13) Uani 1 1 d . B .
C21 C 0.9432(3) -0.1217(8) 0.4756(5) 0.066(2) Uani 1 1 d . B .
H21A H 0.9534 -0.0404 0.4934 0.098 Uiso 1 1 calc R . .
H21B H 0.9505 -0.1321 0.4335 0.098 Uiso 1 1 calc R . .
H21C H 0.9620 -0.1821 0.5082 0.098 Uiso 1 1 calc R . .
C22 C 0.8893(3) -0.1373(7) 0.4634(4) 0.0567(18) Uani 1 1 d . . .
C23 C 0.8612(4) -0.2063(8) 0.4037(4) 0.067(2) Uani 1 1 d . B .
H23A H 0.8780 -0.2402 0.3751 0.080 Uiso 1 1 calc R . .
C24 C 0.8119(4) -0.2200(10) 0.3907(5) 0.080(3) Uani 1 1 d . . .
H24A H 0.7939 -0.2620 0.3508 0.096 Uiso 1 1 calc R B .
C25 C 0.7841(4) -0.1795(9) 0.4293(5) 0.080(3) Uani 1 1 d . B .
H25A H 0.7487 -0.1951 0.4171 0.096 Uiso 1 1 calc R . .
C26 C 0.8087(3) -0.1161(8) 0.4860(4) 0.064(2) Uani 1 1 d . . .
H26A H 0.7905 -0.0855 0.5135 0.077 Uiso 1 1 calc R B .
C27 C 0.8629(3) -0.0957(6) 0.5039(3) 0.0455(15) Uani 1 1 d . B .
C28 C 0.9974(9) 0.433(2) 0.7737(10) 0.092(6) Uani 0.50 1 d P A -1
H28A H 1.0169 0.5082 0.7810 0.138 Uiso 0.50 1 calc PR A -1
H28B H 0.9654 0.4438 0.7370 0.138 Uiso 0.50 1 calc PR A -1
H28C H 1.0172 0.3681 0.7620 0.138 Uiso 0.50 1 calc PR A -1
N1 N 0.9857(6) 0.3968(15) 0.8405(16) 0.118(9) Uani 0.50 1 d P A -1
O1 O 0.9716(7) 0.2916(15) 0.8326(10) 0.114(4) Uani 0.50 1 d P A -1
O2 O 0.9885(7) 0.4675(18) 0.8764(10) 0.114(4) Uani 0.50 1 d P A -1
C14 C 0.9302(5) -0.2833(11) 0.6205(7) 0.076(3) Uani 0.772(10) 1 d PD B 3
H14A H 0.9037 -0.2639 0.5782 0.114 Uiso 0.772(10) 1 calc PR B 3
H14B H 0.9146 -0.2987 0.6553 0.114 Uiso 0.772(10) 1 calc PR B 3
H14C H 0.9487 -0.3556 0.6145 0.114 Uiso 0.772(10) 1 calc PR B 3
C15 C 0.9672(4) -0.1769(13) 0.6417(6) 0.063(2) Uani 0.772(10) 1 d PD B 3
C16 C 1.0154(5) -0.2060(15) 0.6801(7) 0.085(4) Uani 0.772(10) 1 d PD B 3
H16A H 1.0247 -0.2883 0.6902 0.102 Uiso 0.772(10) 1 calc PR B 3
C17 C 1.0495(5) -0.1185(15) 0.7035(7) 0.085(4) Uani 0.772(10) 1 d PD B 3
H17A H 1.0824 -0.1413 0.7315 0.102 Uiso 0.772(10) 1 calc PR B 3
C18 C 1.0396(4) 0.0102(17) 0.6891(5) 0.084(5) Uani 0.772(10) 1 d PD B 3
H18A H 1.0644 0.0717 0.7055 0.101 Uiso 0.772(10) 1 calc PR B 3
C19 C 0.9898(4) 0.0328(13) 0.6485(5) 0.063(2) Uani 0.772(10) 1 d PD B 3
H19A H 0.9804 0.1140 0.6354 0.076 Uiso 0.772(10) 1 calc PR B 3
C20 C 0.9537(5) -0.0552(15) 0.6266(9) 0.045(3) Uani 0.772(10) 1 d PD B 3
C14' C 0.9953(15) 0.115(3) 0.666(2) 0.076(3) Uani 0.228(10) 1 d PD B 4
H14D H 0.9758 0.1416 0.6948 0.114 Uiso 0.228(10) 1 calc PR B 4
H14E H 0.9801 0.1492 0.6211 0.114 Uiso 0.228(10) 1 calc PR B 4
H14F H 1.0305 0.1428 0.6851 0.114 Uiso 0.228(10) 1 calc PR B 4
C15' C 0.9943(12) -0.023(3) 0.6617(17) 0.063(2) Uani 0.228(10) 1 d PD B 4
C16' C 1.0368(12) -0.086(3) 0.694(3) 0.085(4) Uani 0.228(10) 1 d PD B 4
H16B H 1.0679 -0.0447 0.7152 0.102 Uiso 0.228(10) 1 calc PR B 4
C17' C 1.0346(11) -0.207(4) 0.694(2) 0.085(4) Uani 0.228(10) 1 d PD B 4
H17B H 1.0640 -0.2501 0.7199 0.102 Uiso 0.228(10) 1 calc PR B 4
C18' C 0.9888(12) -0.276(3) 0.6576(17) 0.084(5) Uani 0.228(10) 1 d PD B 4
H18B H 0.9876 -0.3621 0.6543 0.101 Uiso 0.228(10) 1 calc PR B 4
C19' C 0.9480(11) -0.201(4) 0.629(2) 0.063(2) Uani 0.228(10) 1 d PD B 4
H19B H 0.9152 -0.2374 0.6148 0.076 Uiso 0.228(10) 1 calc PR B 4
C20' C 0.9505(17) -0.080(4) 0.618(4) 0.045(3) Uani 0.228(10) 1 d PD B 4
P2 P 0.84536(10) 0.5082(2) 0.74565(14) 0.0785(8) Uani 1 1 d . . .
F1 F 0.8021(2) 0.4158(6) 0.7149(4) 0.110(2) Uani 1 1 d . . .
F3 F 0.8045(3) 0.6119(6) 0.7373(5) 0.139(3) Uani 1 1 d . . .
F5 F 0.8394(4) 0.4880(6) 0.8164(3) 0.128(3) Uani 1 1 d . . .
F2 F 0.8835(3) 0.3997(12) 0.7578(6) 0.215(7) Uani 1 1 d . . .
F4 F 0.8511(6) 0.5250(12) 0.6762(6) 0.237(7) Uani 1 1 d . . .
F6 F 0.8868(4) 0.6040(11) 0.7757(6) 0.223(7) Uani 1 1 d . . .

loop_
_atom_site_aniso_label
_atom_site_aniso_U_11
_atom_site_aniso_U_22
_atom_site_aniso_U_33
_atom_site_aniso_U_23
_atom_site_aniso_U_13
_atom_site_aniso_U_12
Pd1 0.0388(3) 0.0430(3) 0.0307(3) 0.00085(19) 0.0133(2) -0.0009(2)
P1 0.0263(7) 0.0453(9) 0.0315(8) 0.0021(7) 0.0075(6) 0.0040(6)
S1 0.0410(9) 0.0588(11) 0.0397(9) 0.0017(7) 0.0160(7) 0.0048(7)
S2 0.0494(9) 0.0414(9) 0.0413(9) -0.0009(7) 0.0137(7) -0.0056(7)
S3 0.0403(9) 0.0687(12) 0.0450(10) -0.0075(8) 0.0160(8) -0.0022(8)
C1 0.060(5) 0.078(6) 0.089(6) 0.013(5) 0.044(5) -0.007(4)
C2 0.062(5) 0.071(5) 0.077(6) 0.024(4) 0.030(4) -0.018(4)
C3 0.057(4) 0.051(4) 0.066(5) 0.000(4) 0.021(4) 0.006(3)
C4 0.046(4) 0.064(5) 0.045(4) 0.006(3) 0.012(3) 0.011(3)
C5 0.049(4) 0.101(7) 0.040(4) -0.017(4) 0.009(3) 0.001(4)
C6 0.056(5) 0.095(6) 0.034(4) 0.001(4) 0.017(3) 0.008(4)
C7 0.067(5) 0.046(4) 0.036(4) -0.007(3) 0.020(3) 0.002(3)
C8 0.043(3) 0.051(4) 0.028(3) 0.006(3) 0.008(3) 0.005(3)
C9 0.054(4) 0.058(4) 0.037(4) 0.001(3) 0.020(3) 0.009(3)
C10 0.040(4) 0.074(5) 0.042(4) 0.009(3) 0.018(3) 0.005(3)
C11 0.040(4) 0.066(5) 0.045(4) 0.013(3) 0.012(3) -0.007(3)
C12 0.054(4) 0.048(4) 0.042(4) 0.003(3) 0.016(3) -0.001(3)
C13 0.027(3) 0.050(4) 0.031(3) 0.005(3) 0.008(2) 0.004(3)
C21 0.057(5) 0.071(5) 0.073(5) -0.002(4) 0.028(4) 0.007(4)
C22 0.068(5) 0.059(5) 0.046(4) 0.001(3) 0.021(4) 0.002(4)
C23 0.071(6) 0.078(6) 0.049(5) -0.009(4) 0.015(4) -0.005(4)
C24 0.078(7) 0.102(8) 0.061(6) -0.020(5) 0.024(5) -0.010(5)
C25 0.057(5) 0.094(7) 0.079(7) -0.015(5) 0.008(5) -0.022(5)
C26 0.063(5) 0.062(5) 0.057(5) -0.004(4) 0.006(4) -0.013(4)
C27 0.050(4) 0.041(4) 0.038(4) 0.000(3) 0.005(3) -0.005(3)
C28 0.091(14) 0.111(16) 0.084(16) -0.034(12) 0.044(13) -0.020(13)
N1 0.040(8) 0.036(8) 0.26(3) 0.013(12) 0.022(12) 0.007(7)
O1 0.092(8) 0.100(9) 0.139(11) 0.001(8) 0.024(7) 0.019(7)
O2 0.092(8) 0.100(9) 0.139(11) 0.001(8) 0.024(7) 0.019(7)
C14 0.084(8) 0.060(7) 0.089(9) 0.016(6) 0.036(7) 0.023(6)
C15 0.052(4) 0.106(8) 0.036(4) 0.009(4) 0.018(4) 0.030(5)
C16 0.051(6) 0.167(11) 0.038(5) 0.018(6) 0.018(5) 0.047(6)
C17 0.051(6) 0.167(11) 0.038(5) 0.018(6) 0.018(5) 0.047(6)
C18 0.040(5) 0.178(15) 0.031(5) -0.011(7) 0.009(4) -0.014(7)
C19 0.052(4) 0.106(8) 0.036(4) 0.009(4) 0.018(4) 0.030(5)
C20 0.033(4) 0.077(8) 0.023(6) -0.006(5) 0.005(3) 0.009(5)
C14' 0.084(8) 0.060(7) 0.089(9) 0.016(6) 0.036(7) 0.023(6)
C15' 0.052(4) 0.106(8) 0.036(4) 0.009(4) 0.018(4) 0.030(5)
C16' 0.051(6) 0.167(11) 0.038(5) 0.018(6) 0.018(5) 0.047(6)
C17' 0.051(6) 0.167(11) 0.038(5) 0.018(6) 0.018(5) 0.047(6)
C18' 0.040(5) 0.178(15) 0.031(5) -0.011(7) 0.009(4) -0.014(7)
C19' 0.052(4) 0.106(8) 0.036(4) 0.009(4) 0.018(4) 0.030(5)
C20' 0.033(4) 0.077(8) 0.023(6) -0.006(5) 0.005(3) 0.009(5)
P2 0.0807(16) 0.0862(17) 0.0856(17) -0.0442(14) 0.0504(14) -0.0381(14)
F1 0.078(4) 0.084(4) 0.158(6) -0.057(4) 0.023(4) -0.018(3)
F3 0.177(8) 0.061(4) 0.179(8) -0.014(4) 0.059(6) 0.009(4)
F5 0.206(8) 0.107(5) 0.086(5) -0.020(4) 0.070(5) -0.009(5)
F2 0.073(5) 0.281(13) 0.259(12) -0.187(11) 0.010(6) 0.023(6)
F4 0.392(18) 0.241(12) 0.161(9) -0.106(9) 0.202(12) -0.182(13)
F6 0.175(8) 0.259(12) 0.300(13) -0.213(11) 0.168(9) -0.165(9)

loop_
_atom_type_symbol
_atom_type_description
_atom_type_scat_dispersion_real
_atom_type_scat_dispersion_imag
_atom_type_scat_source
C C 0.0033 0.0016 'International Tables Vol C Tables 4.2.6.8 and 6.1.1.4'
H H 0.0000 0.0000 'International Tables Vol C Tables 4.2.6.8 and 6.1.1.4'
F F 0.0171 0.0103 'International Tables Vol C Tables 4.2.6.8 and 6.1.1.4'
P P 0.1023 0.0942 'International Tables Vol C Tables 4.2.6.8 and 6.1.1.4'
S S 0.1246 0.1234 'International Tables Vol C Tables 4.2.6.8 and 6.1.1.4'
Pd Pd -0.9988 1.0072 'International Tables Vol C Tables 4.2.6.8 and 6.1.1.4'
O O 0.0106 0.0060 'International Tables Vol C Tables 4.2.6.8 and 6.1.1.4'
N N 0.0061 0.0033 'International Tables Vol C Tables 4.2.6.8 and 6.1.1.4'

loop_
_geom_angle_atom_site_label_1
_geom_angle_atom_site_label_2
_geom_angle_atom_site_label_3
_geom_angle
_geom_angle_site_symmetry_1
_geom_angle_site_symmetry_3
_geom_angle_publ_flag
C7 Pd1 P1 81.1(2) . . ?
C7 Pd1 S2 88.8(2) . . ?
P1 Pd1 S2 167.56(6) . . ?
C7 Pd1 S1 175.1(2) . . ?
P1 Pd1 S1 101.13(6) . . ?
S2 Pd1 S1 88.35(6) . . ?
C7 Pd1 S3 99.9(2) . . ?
P1 Pd1 S3 104.99(6) . . ?
S2 Pd1 S3 83.87(6) . . ?
S1 Pd1 S3 83.73(6) . . ?
C13 P1 C20 105.0(9) . . ?
C13 P1 C27 108.7(3) . . ?
C20 P1 C27 110.8(5) . . ?
C13 P1 C20' 107(3) . . ?
C27 P1 C20' 101.1(17) . . ?
C13 P1 Pd1 103.5(2) . . ?
C20 P1 Pd1 116.4(7) . . ?
C27 P1 Pd1 111.7(2) . . ?
C20' P1 Pd1 124(2) . . ?
C6 S1 C1 101.6(4) . . ?
C6 S1 Pd1 107.8(2) . . ?
C1 S1 Pd1 98.8(3) . . ?
C3 S2 C2 101.3(4) . . ?
C3 S2 Pd1 103.3(3) . . ?
C2 S2 Pd1 103.6(3) . . ?
C4 S3 C5 105.1(4) . . ?
C4 S3 Pd1 98.1(2) . . ?
C5 S3 Pd1 94.2(3) . . ?
C2 C1 S1 116.0(6) . . ?
C2 C1 H1A 108.3 . . ?
S1 C1 H1A 108.3 . . ?
C2 C1 H1B 108.3 . . ?
S1 C1 H1B 108.3 . . ?
H1A C1 H1B 107.4 . . ?
C1 C2 S2 112.4(6) . . ?
C1 C2 H2A 109.1 . . ?
S2 C2 H2A 109.1 . . ?
C1 C2 H2B 109.1 . . ?
S2 C2 H2B 109.1 . . ?
H2A C2 H2B 107.9 . . ?
C4 C3 S2 118.6(5) . . ?
C4 C3 H3A 107.7 . . ?
S2 C3 H3A 107.7 . . ?
C4 C3 H3B 107.7 . . ?
S2 C3 H3B 107.7 . . ?
H3A C3 H3B 107.1 . . ?
C3 C4 S3 116.2(5) . . ?
C3 C4 H4A 108.2 . . ?
S3 C4 H4A 108.2 . . ?
C3 C4 H4B 108.2 . . ?
S3 C4 H4B 108.2 . . ?
H4A C4 H4B 107.4 . . ?
C6 C5 S3 119.9(6) . . ?
C6 C5 H5A 107.3 . . ?
S3 C5 H5A 107.3 . . ?
C6 C5 H5B 107.3 . . ?
S3 C5 H5B 107.3 . . ?
H5A C5 H5B 106.9 . . ?
C5 C6 S1 116.8(6) . . ?
C5 C6 H6A 108.1 . . ?
S1 C6 H6A 108.1 . . ?
C5 C6 H6B 108.1 . . ?
S1 C6 H6B 108.1 . . ?
H6A C6 H6B 107.3 . . ?
C8 C7 Pd1 116.5(4) . . ?
C8 C7 H7A 108.2 . . ?
Pd1 C7 H7A 108.2 . . ?
C8 C7 H7B 108.2 . . ?
Pd1 C7 H7B 108.2 . . ?
H7A C7 H7B 107.3 . . ?
C13 C8 C9 119.4(6) . . ?
C13 C8 C7 119.4(6) . . ?
C9 C8 C7 121.2(6) . . ?
C10 C9 C8 119.5(7) . . ?
C10 C9 H9A 120.2 . . ?
C8 C9 H9A 120.2 . . ?
C11 C10 C9 121.2(6) . . ?
C11 C10 H10A 119.4 . . ?
C9 C10 H10A 119.4 . . ?
C10 C11 C12 120.7(7) . . ?
C10 C11 H11A 119.6 . . ?
C12 C11 H11A 119.6 . . ?
C11 C12 C13 118.4(7) . . ?
C11 C12 H12A 120.8 . . ?
C13 C12 H12A 120.8 . . ?
C8 C13 C12 120.8(6) . . ?
C8 C13 P1 111.8(5) . . ?
C12 C13 P1 127.3(5) . . ?
C22 C21 H21A 109.5 . . ?
C22 C21 H21B 109.5 . . ?
H21A C21 H21B 109.5 . . ?
C22 C21 H21C 109.5 . . ?
H21A C21 H21C 109.5 . . ?
H21B C21 H21C 109.5 . . ?
C27 C22 C21 125.5(7) . . ?
C27 C22 C23 117.8(7) . . ?
C21 C22 C23 116.7(7) . . ?
C24 C23 C22 117.9(8) . . ?
C24 C23 H23A 121.1 . . ?
C22 C23 H23A 121.1 . . ?
C23 C24 C25 126.2(9) . . ?
C23 C24 H24A 116.9 . . ?
C25 C24 H24A 116.9 . . ?
C26 C25 C24 118.0(9) . . ?
C26 C25 H25A 121.0 . . ?
C24 C25 H25A 121.0 . . ?
C25 C26 C27 119.7(8) . . ?
C25 C26 H26A 120.2 . . ?
C27 C26 H26A 120.2 . . ?
C22 C27 C26 120.4(7) . . ?
C22 C27 P1 123.4(6) . . ?
C26 C27 P1 115.9(6) . . ?
O2 N1 O1 137(3) . . ?
O2 N1 C28 117(2) . . ?
O1 N1 C28 105(2) . . ?
C16 C15 C20 120.0(13) . . ?
C16 C15 C14 115.5(13) . . ?
C20 C15 C14 124.4(11) . . ?
C17 C16 C15 119.6(14) . . ?
C17 C16 H16A 120.2 . . ?
C15 C16 H16A 120.2 . . ?
C16 C17 C18 124.5(11) . . ?
C16 C17 H17A 117.8 . . ?
C18 C17 H17A 117.8 . . ?
C19 C18 C17 112.6(13) . . ?
C19 C18 H18A 123.7 . . ?
C17 C18 H18A 123.7 . . ?
C20 C19 C18 123.7(13) . . ?
C20 C19 H19A 118.2 . . ?
C18 C19 H19A 118.2 . . ?
C19 C20 C15 119.5(9) . . ?
C19 C20 P1 114.4(11) . . ?
C15 C20 P1 126.1(12) . . ?
C16' C15' C20' 121(2) . . ?
C16' C15' C14' 119(3) . . ?
C20' C15' C14' 119(2) . . ?
C17' C16' C15' 119(3) . . ?
C17' C16' H16B 120.5 . . ?
C15' C16' H16B 120.5 . . ?
C16' C17' C18' 123(2) . . ?
C16' C17' H17B 118.3 . . ?
C18' C17' H17B 118.3 . . ?
C19' C18' C17' 112(2) . . ?
C19' C18' H18B 124.2 . . ?
C17' C18' H18B 124.2 . . ?
C20' C19' C18' 126(3) . . ?
C20' C19' H19B 117.2 . . ?
C18' C19' H19B 117.2 . . ?
C19' C20' C15' 115(3) . . ?
C19' C20' P1 118(3) . . ?
C15' C20' P1 123(2) . . ?
F4 P2 F6 90.7(6) . . ?
F4 P2 F1 89.3(5) . . ?
F6 P2 F1 177.7(6) . . ?
F4 P2 F2 88.5(7) . . ?
F6 P2 F2 94.7(6) . . ?
F1 P2 F2 87.6(4) . . ?
F4 P2 F5 178.8(6) . . ?
F6 P2 F5 90.1(5) . . ?
F1 P2 F5 89.9(4) . . ?
F2 P2 F5 90.6(6) . . ?
F4 P2 F3 95.7(8) . . ?
F6 P2 F3 87.9(6) . . ?
F1 P2 F3 89.9(4) . . ?
F2 P2 F3 175.0(7) . . ?
F5 P2 F3 85.1(5) . . ?

loop_
_geom_bond_atom_site_label_1
_geom_bond_atom_site_label_2
_geom_bond_distance
_geom_bond_site_symmetry_2
_geom_bond_publ_flag
Pd1 C7 2.081(7) . ?
Pd1 P1 2.2579(17) . ?
Pd1 S2 2.3717(18) . ?
Pd1 S1 2.3906(18) . ?
Pd1 S3 2.804(2) . ?
P1 C13 1.819(6) . ?
P1 C20 1.825(9) . ?
P1 C27 1.827(7) . ?
P1 C20' 1.833(18) . ?
S1 C6 1.814(8) . ?
S1 C1 1.820(9) . ?
S2 C3 1.836(8) . ?
S2 C2 1.858(8) . ?
S3 C4 1.794(8) . ?
S3 C5 1.806(8) . ?
C1 C2 1.478(12) . ?
C1 H1A 0.9900 . ?
C1 H1B 0.9900 . ?
C2 H2A 0.9900 . ?
C2 H2B 0.9900 . ?
C3 C4 1.488(10) . ?
C3 H3A 0.9900 . ?
C3 H3B 0.9900 . ?
C4 H4A 0.9900 . ?
C4 H4B 0.9900 . ?
C5 C6 1.474(11) . ?
C5 H5A 0.9900 . ?
C5 H5B 0.9900 . ?
C6 H6A 0.9900 . ?
C6 H6B 0.9900 . ?
C7 C8 1.488(10) . ?
C7 H7A 0.9900 . ?
C7 H7B 0.9900 . ?
C8 C13 1.390(9) . ?
C8 C9 1.401(9) . ?
C9 C10 1.372(10) . ?
C9 H9A 0.9500 . ?
C10 C11 1.370(11) . ?
C10 H10A 0.9500 . ?
C11 C12 1.394(10) . ?
C11 H11A 0.9500 . ?
C12 C13 1.400(9) . ?
C12 H12A 0.9500 . ?
C21 C22 1.447(11) . ?
C21 H21A 0.9800 . ?
C21 H21B 0.9800 . ?
C21 H21C 0.9800 . ?
C22 C27 1.373(10) . ?
C22 C23 1.463(11) . ?
C23 C24 1.319(13) . ?
C23 H23A 0.9500 . ?
C24 C25 1.367(14) . ?
C24 H24A 0.9500 . ?
C25 C26 1.362(12) . ?
C25 H25A 0.9500 . ?
C26 C27 1.449(10) . ?
C26 H26A 0.9500 . ?
C28 N1 1.60(3) . ?
C28 H28A 0.9800 . ?
C28 H28B 0.9800 . ?
C28 H28C 0.9800 . ?
N1 O2 1.07(3) . ?
N1 O1 1.22(2) . ?
C14 C15 1.530(18) . ?
C14 H14A 0.9800 . ?
C14 H14B 0.9800 . ?
C14 H14C 0.9800 . ?
C15 C16 1.363(15) . ?
C15 C20 1.406(18) . ?
C16 C17 1.332(18) . ?
C16 H16A 0.9500 . ?
C17 C18 1.46(2) . ?
C17 H17A 0.9500 . ?
C18 C19 1.396(15) . ?
C18 H18A 0.9500 . ?
C19 C20 1.37(2) . ?
C19 H19A 0.9500 . ?
C14' C15' 1.52(2) . ?
C14' H14D 0.9800 . ?
C14' H14E 0.9800 . ?
C14' H14F 0.9800 . ?
C15' C16' 1.35(2) . ?
C15' C20' 1.42(2) . ?
C16' C17' 1.34(2) . ?
C16' H16B 0.9500 . ?
C17' C18' 1.48(3) . ?
C17' H17B 0.9500 . ?
C18' C19' 1.38(2) . ?
C18' H18B 0.9500 . ?
C19' C20' 1.37(3) . ?
C19' H19B 0.9500 . ?
P2 F4 1.536(9) . ?
P2 F6 1.543(7) . ?
P2 F1 1.552(6) . ?
P2 F2 1.566(10) . ?
P2 F5 1.569(7) . ?
P2 F3 1.585(8) . ?

loop_
_geom_torsion_atom_site_label_1
_geom_torsion_atom_site_label_2
_geom_torsion_atom_site_label_3
_geom_torsion_atom_site_label_4
_geom_torsion
_geom_torsion_site_symmetry_1
_geom_torsion_site_symmetry_2
_geom_torsion_site_symmetry_3
_geom_torsion_site_symmetry_4
_geom_torsion_publ_flag
C7 Pd1 P1 C13 21.7(3) . . . . ?
S2 Pd1 P1 C13 58.1(4) . . . . ?
S1 Pd1 P1 C13 -162.7(2) . . . . ?
S3 Pd1 P1 C13 -76.3(2) . . . . ?
C7 Pd1 P1 C20 -92.9(8) . . . . ?
S2 Pd1 P1 C20 -56.5(9) . . . . ?
S1 Pd1 P1 C20 82.7(8) . . . . ?
S3 Pd1 P1 C20 169.1(8) . . . . ?
C7 Pd1 P1 C27 138.5(3) . . . . ?
S2 Pd1 P1 C27 174.9(3) . . . . ?
S1 Pd1 P1 C27 -45.9(3) . . . . ?
S3 Pd1 P1 C27 40.5(3) . . . . ?
C7 Pd1 P1 C20' -100(3) . . . . ?
S2 Pd1 P1 C20' -64(3) . . . . ?
S1 Pd1 P1 C20' 76(3) . . . . ?
S3 Pd1 P1 C20' 162(3) . . . . ?
P1 Pd1 S1 C6 105.1(3) . . . . ?
S2 Pd1 S1 C6 -83.1(3) . . . . ?
S3 Pd1 S1 C6 1.0(3) . . . . ?
P1 Pd1 S1 C1 -149.6(3) . . . . ?
S2 Pd1 S1 C1 22.3(3) . . . . ?
S3 Pd1 S1 C1 106.3(3) . . . . ?
C7 Pd1 S2 C3 -80.9(4) . . . . ?
P1 Pd1 S2 C3 -116.8(4) . . . . ?
S1 Pd1 S2 C3 103.1(3) . . . . ?
S3 Pd1 S2 C3 19.2(3) . . . . ?
C7 Pd1 S2 C2 173.8(4) . . . . ?
P1 Pd1 S2 C2 137.9(4) . . . . ?
S1 Pd1 S2 C2 -2.2(3) . . . . ?
S3 Pd1 S2 C2 -86.1(3) . . . . ?
C7 Pd1 S3 C4 88.3(3) . . . . ?
P1 Pd1 S3 C4 171.6(2) . . . . ?
S2 Pd1 S3 C4 0.5(2) . . . . ?
S1 Pd1 S3 C4 -88.5(2) . . . . ?
C7 Pd1 S3 C5 -165.8(4) . . . . ?
P1 Pd1 S3 C5 -82.4(3) . . . . ?
S2 Pd1 S3 C5 106.5(3) . . . . ?
S1 Pd1 S3 C5 17.5(3) . . . . ?
C6 S1 C1 C2 62.8(8) . . . . ?
Pd1 S1 C1 C2 -47.6(8) . . . . ?
S1 C1 C2 S2 51.1(9) . . . . ?
C3 S2 C2 C1 -132.0(7) . . . . ?
Pd1 S2 C2 C1 -25.2(7) . . . . ?
C2 S2 C3 C4 60.1(7) . . . . ?
Pd1 S2 C3 C4 -47.0(7) . . . . ?
S2 C3 C4 S3 53.3(8) . . . . ?
C5 S3 C4 C3 -123.9(6) . . . . ?
Pd1 S3 C4 C3 -27.3(6) . . . . ?
C4 S3 C5 C6 57.8(8) . . . . ?
Pd1 S3 C5 C6 -41.7(7) . . . . ?
S3 C5 C6 S1 51.4(10) . . . . ?
C1 S1 C6 C5 -129.8(7) . . . . ?
Pd1 S1 C6 C5 -26.5(8) . . . . ?
P1 Pd1 C7 C8 -25.3(5) . . . . ?
S2 Pd1 C7 C8 162.0(5) . . . . ?
S3 Pd1 C7 C8 78.5(5) . . . . ?
Pd1 C7 C8 C13 21.1(8) . . . . ?
Pd1 C7 C8 C9 -161.4(5) . . . . ?
C13 C8 C9 C10 0.2(10) . . . . ?
C7 C8 C9 C10 -177.4(6) . . . . ?
C8 C9 C10 C11 -0.7(11) . . . . ?
C9 C10 C11 C12 1.4(11) . . . . ?
C10 C11 C12 C13 -1.7(10) . . . . ?
C9 C8 C13 C12 -0.5(10) . . . . ?
C7 C8 C13 C12 177.1(6) . . . . ?
C9 C8 C13 P1 -177.3(5) . . . . ?
C7 C8 C13 P1 0.4(8) . . . . ?
C11 C12 C13 C8 1.3(10) . . . . ?
C11 C12 C13 P1 177.4(5) . . . . ?
C20 P1 C13 C8 104.3(7) . . . . ?
C27 P1 C13 C8 -137.1(5) . . . . ?
C20' P1 C13 C8 114.6(15) . . . . ?
Pd1 P1 C13 C8 -18.2(5) . . . . ?
C20 P1 C13 C12 -72.2(8) . . . . ?
C27 P1 C13 C12 46.5(7) . . . . ?
C20' P1 C13 C12 -61.8(16) . . . . ?
Pd1 P1 C13 C12 165.3(5) . . . . ?
C27 C22 C23 C24 2.9(13) . . . . ?
C21 C22 C23 C24 -178.8(9) . . . . ?
C22 C23 C24 C25 -2.6(17) . . . . ?
C23 C24 C25 C26 1.8(18) . . . . ?
C24 C25 C26 C27 -1.1(14) . . . . ?
C21 C22 C27 C26 179.5(8) . . . . ?
C23 C22 C27 C26 -2.4(11) . . . . ?
C21 C22 C27 P1 6.4(11) . . . . ?
C23 C22 C27 P1 -175.5(6) . . . . ?
C25 C26 C27 C22 1.6(12) . . . . ?
C25 C26 C27 P1 175.2(7) . . . . ?
C13 P1 C27 C22 -159.7(6) . . . . ?
C20 P1 C27 C22 -44.8(11) . . . . ?
C20' P1 C27 C22 -48(3) . . . . ?
Pd1 P1 C27 C22 86.7(6) . . . . ?
C13 P1 C27 C26 26.9(6) . . . . ?
C20 P1 C27 C26 141.8(10) . . . . ?
C20' P1 C27 C26 139(3) . . . . ?
Pd1 P1 C27 C26 -86.7(6) . . . . ?
C20 C15 C16 C17 0(2) . . . . ?
C14 C15 C16 C17 -176.8(13) . . . . ?
C15 C16 C17 C18 -2(2) . . . . ?
C16 C17 C18 C19 1.0(18) . . . . ?
C17 C18 C19 C20 2.1(18) . . . . ?
C18 C19 C20 C15 -4(3) . . . . ?
C18 C19 C20 P1 177.8(10) . . . . ?
C16 C15 C20 C19 3(3) . . . . ?
C14 C15 C20 C19 179.5(14) . . . . ?
C16 C15 C20 P1 -179.3(14) . . . . ?
C14 C15 C20 P1 -2(3) . . . . ?
C13 P1 C20 C19 -106.0(16) . . . . ?
C27 P1 C20 C19 136.8(13) . . . . ?
Pd1 P1 C20 C19 7.8(19) . . . . ?
C13 P1 C20 C15 75.9(18) . . . . ?
C27 P1 C20 C15 -41(2) . . . . ?
Pd1 P1 C20 C15 -170.3(15) . . . . ?
C20' C15' C16' C17' -13(9) . . . . ?
C14' C15' C16' C17' 174(5) . . . . ?
C15' C16' C17' C18' 5(10) . . . . ?
C16' C17' C18' C19' -6(8) . . . . ?
C17' C18' C19' C20' 17(7) . . . . ?
C18' C19' C20' C15' -24(10) . . . . ?
C18' C19' C20' P1 178(4) . . . . ?
C16' C15' C20' C19' 21(10) . . . . ?
C14' C15' C20' C19' -166(5) . . . . ?
C16' C15' C20' P1 177(5) . . . . ?
C14' C15' C20' P1 -10(9) . . . . ?
C13 P1 C20' C19' 64(6) . . . . ?
C27 P1 C20' C19' -50(7) . . . . ?
Pd1 P1 C20' C19' -176(4) . . . . ?
C13 P1 C20' C15' -91(7) . . . . ?
C20 P1 C20' C15' -10(16) . . . . ?
C27 P1 C20' C15' 155(6) . . . . ?
Pd1 P1 C20' C15' 29(9) . . . . ?
